data_2020100
loop_
_publ_author_name
'Alamdar, Amir Hossein'
'Pourayoubi, Mehrdad'
'Saneei, Anahid'
'Du\<sek, Michal'
'Ku\<cer\'akov\'a, Monika'
'Henriques, Margarida S.'

_publ_section_title
;
 Hirshfeld surface analysis of two new phosphorothioic triamide structures
;
_journal_issue 9
_journal_name_full 'Acta Crystallographica Section C'
_journal_page_first 824
_journal_page_last 833
_journal_paper_doi 10.1107/S2053229615014527
_journal_volume 71
_journal_year 2015
_chemical_formula_iupac 'C21 H24 N3 P S, C6 H14 N +, Cl -'
_chemical_formula_moiety 'C21 H24 N3 P S, C6 H14 N +, Cl -'
_chemical_formula_sum 'C27 H38 Cl N4 P S'
_chemical_formula_weight 517.1
_chemical_name_common
'<i>N</i>-{Bis[(3,4-dimethylphenyl)amino](sulfanylidene)-\l^5^-phosphanyl}-3,4-dimethylaniline--3-methylpiperidinium chloride (1/1)'
_chemical_name_systematic
'<i>N</i>,<i>N</i>',<i>N</i>''-Tris(4-methylphenyl)phosphorothioic triamide--3-methylpiperidinium chloride (1/1)'
_space_group_IT_number 14
_symmetry_cell_setting monoclinic
_symmetry_space_group_name_Hall '-P 2yn'
_symmetry_space_group_name_H-M 'P 1 21/n 1'
_cell_angle_alpha 90
_cell_angle_beta 109.2930(16)
_cell_angle_gamma 90
_cell_formula_units_Z 4
_cell_length_a 14.2245(2)
_cell_length_b 14.2802(3)
_cell_length_c 14.8887(3)
_cell_measurement_reflns_used 25037
_cell_measurement_temperature 119.97(10)
_cell_measurement_theta_max 67.12
_cell_measurement_theta_min 3.71
_cell_volume 2854.48(10)
_computing_cell_refinement
;
(CrysAlis PRO; Agilent, 2014)
;
_computing_data_collection
;
(CrysAlis PRO; Agilent, 2014)
;
_computing_data_reduction
;
(CrysAlis PRO; Agilent, 2014)
;
_computing_molecular_graphics
;
Mercury (Macrae <i>et al.</i>, 2008)
;
_computing_publication_material
;
enCIFer (Allen <i>et al.</i>, 2004)
;
_computing_structure_refinement
;
<i>JANA2006</i> (Pet\<r\'i\<cek <i>et al.</i>, 2014)
;
_computing_structure_solution
;
SUPERFLIP (Palatinus & Chapuis, 2007)
;
_diffrn_ambient_temperature 119.97
_diffrn_detector_area_resol_mean 10.3745
_diffrn_measured_fraction_theta_full 0.99
_diffrn_measured_fraction_theta_max 0.99
_diffrn_measurement_device 'four-circle diffractometer'
_diffrn_measurement_device_type 'Agilent Xcalibur (Atlas, Gemini ultra)'
_diffrn_measurement_method '\w scans'
_diffrn_radiation_monochromator mirror
_diffrn_radiation_source 'X-ray tube'
_diffrn_radiation_type 'Cu K\a'
_diffrn_radiation_wavelength 1.54184
_diffrn_reflns_av_R_equivalents 0.0322
_diffrn_reflns_limit_h_max 16
_diffrn_reflns_limit_h_min -16
_diffrn_reflns_limit_k_max 16
_diffrn_reflns_limit_k_min -17
_diffrn_reflns_limit_l_max 17
_diffrn_reflns_limit_l_min -17
_diffrn_reflns_number 48608
_diffrn_reflns_reduction_process 1
_diffrn_reflns_theta_full 67.13
_diffrn_reflns_theta_max 67.13
_diffrn_reflns_theta_min 3.73
_exptl_absorpt_coefficient_mu 2.555
_exptl_absorpt_correction_T_max 0.970
_exptl_absorpt_correction_T_min 0.950
_exptl_absorpt_correction_type analytical
_exptl_absorpt_process_details
;
(CrysAlis PRO; Agilent, 2014)
;
_exptl_crystal_colour white
_exptl_crystal_density_diffrn 1.2033
_exptl_crystal_description 'polygon crystal'
_exptl_crystal_F_000 1104
_exptl_crystal_size_max 0.252
_exptl_crystal_size_mid 0.213
_exptl_crystal_size_min 0.17
_refine_diff_density_max 0.22
_refine_diff_density_min -0.21
_refine_ls_extinction_method none
_refine_ls_goodness_of_fit_ref 1.76
_refine_ls_hydrogen_treatment mixed
_refine_ls_number_constraints 171
_refine_ls_number_parameters 324
_refine_ls_number_reflns 5073
_refine_ls_number_restraints 11
_refine_ls_R_factor_all 0.0325
_refine_ls_R_factor_gt 0.0288
_refine_ls_shift/su_max 0.0178
_refine_ls_shift/su_mean 0.0009
_refine_ls_structure_factor_coef Fsqd
_refine_ls_weighting_details w=1/(\s^2^(I)+0.0016I^2^)
_refine_ls_weighting_scheme sigma
_refine_ls_wR_factor_gt 0.0908
_refine_ls_wR_factor_ref 0.0941
_reflns_number_gt 4567
_reflns_number_total 5073
_reflns_threshold_expression I>3\s(I)
_cod_data_source_file fa3370sup1.cif
_cod_data_source_block II
_cod_original_sg_symbol_Hall '-P 2yabc'
_cod_original_sg_symbol_H-M 'P 21/n'
_cod_original_formula_sum 'C27 H38 Cl1 N4 P1 S1'
_cod_database_code 2020100
_cod_database_fobs_code 2020100

loop_
_space_group_symop_id
_space_group_symop_operation_xyz
1 x,y,z
2 -x+1/2,y+1/2,-z+1/2
3 -x,-y,-z
4 x+1/2,-y+1/2,z+1/2

loop_
_atom_site_type_symbol
_atom_site_label
_atom_site_fract_x
_atom_site_fract_y
_atom_site_fract_z
_atom_site_U_iso_or_equiv
_atom_site_adp_type
_atom_site_calc_flag
_atom_site_occupancy
Cl Cl1 0.65319(3) 0.28741(2) 0.11661(2) 0.02555(12) Uani d 1
P P1 0.69591(3) 0.00599(2) 0.22624(2) 0.01968(12) Uani d 1
S S1 0.60274(3) 0.00560(2) 0.09614(2) 0.02613(13) Uani d 1
N N1 0.66923(9) -0.06110(8) 0.30497(8) 0.0233(4) Uani d 1
N N3 0.80789(9) -0.03656(8) 0.23984(8) 0.0229(4) Uani d 1
N N2 0.70379(9) 0.11425(8) 0.26446(8) 0.0224(4) Uani d 1
N N4 0.44950(9) 0.82533(9) 0.07546(8) 0.0254(4) Uani d 1
C C10 0.77323(11) 0.28112(11) 0.46434(11) 0.0282(5) Uani d 1
C C1 0.58281(10) -0.05689(10) 0.33122(9) 0.0234(4) Uani d 1
C C16 0.86072(11) 0.07470(10) 0.13859(10) 0.0259(5) Uani d 1
C C15 0.87657(11) -0.00449(9) 0.19685(10) 0.0221(5) Uani d 1
C C6 0.56747(12) -0.12803(11) 0.38877(11) 0.0306(5) Uani d 1
C C20 0.96611(11) -0.05264(11) 0.21695(10) 0.0271(5) Uani d 1
C C13 0.82515(10) 0.10139(10) 0.42776(10) 0.0242(5) Uani d 1
C C8 0.75209(10) 0.15001(10) 0.35708(9) 0.0212(4) Uani d 1
C C11 0.84679(11) 0.23370(11) 0.53513(10) 0.0279(5) Uani d 1
C C17 0.93459(12) 0.10374(11) 0.10310(10) 0.0294(5) Uani d 1
C C5 0.48415(12) -0.12713(12) 0.41693(11) 0.0357(6) Uani d 1
C C22 0.51320(11) 0.75315(11) 0.13982(10) 0.0282(5) Uani d 1
C C4 0.41320(12) -0.05676(12) 0.38943(11) 0.0329(5) Uani d 1
C C12 0.87094(11) 0.14382(11) 0.51526(10) 0.0276(5) Uani d 1
C C18 1.02519(12) 0.05733(11) 0.12350(11) 0.0309(5) Uani d 1
C C24 0.29991(11) 0.77174(12) 0.11077(11) 0.0303(5) Uani d 1
C C9 0.72596(11) 0.23976(10) 0.37666(10) 0.0255(5) Uani d 1
C C2 0.51295(11) 0.01440(11) 0.30268(11) 0.0281(5) Uani d 1
C C23 0.36435(11) 0.85513(11) 0.10584(10) 0.0294(5) Uani d 1
C C25 0.36353(12) 0.69582(12) 0.17469(11) 0.0335(6) Uani d 1
C C19 1.03898(12) -0.02141(12) 0.18114(11) 0.0319(5) Uani d 1
C C3 0.42938(12) 0.01366(12) 0.33169(11) 0.0321(6) Uani d 1
C C27 0.21634(14) 0.80332(17) 0.14638(14) 0.0523(8) Uani d 1
C C26 0.45110(12) 0.66829(11) 0.14295(11) 0.0312(5) Uani d 1
C C14 0.89760(13) 0.28004(13) 0.63041(12) 0.0381(6) Uani d 1
C C21 1.10526(13) 0.09118(14) 0.08533(13) 0.0437(7) Uani d 1
C C7 0.32302(13) -0.05646(15) 0.42111(13) 0.0442(7) Uani d 1
H H1c10 0.754898 0.343398 0.476344 0.0338 Uiso d 1
H H1c16 0.799206 0.10871 0.123267 0.0311 Uiso d 1
H H1c6 0.615009 -0.177954 0.408987 0.0367 Uiso d 1
H H1c20 0.977564 -0.107853 0.255871 0.0325 Uiso d 1
H H1c13 0.843608 0.039092 0.415985 0.029 Uiso d 1
H H1c17 0.922729 0.158033 0.062858 0.0352 Uiso d 1
H H1c5 0.47509 -0.17678 0.456767 0.0428 Uiso d 1
H H1c22 0.541289 0.778627 0.202714 0.0338 Uiso d 1
H H2c22 0.566009 0.735276 0.116541 0.0338 Uiso d 1
H H1c12 0.920965 0.109776 0.563559 0.0331 Uiso d 1
H H1c24 0.270549 0.745643 0.048306 0.0364 Uiso d 1
H H1c9 0.674755 0.273353 0.329073 0.0306 Uiso d 1
H H1c4 0.522212 0.064125 0.263026 0.0337 Uiso d 1
H H1c23 0.324816 0.90022 0.061481 0.0352 Uiso d 1
H H2c23 0.389194 0.884392 0.16723 0.0352 Uiso d 1
H H1c25 0.387887 0.717954 0.239166 0.0401 Uiso d 1
H H2c25 0.323149 0.641696 0.173637 0.0401 Uiso d 1
H H1c19 1.100662 -0.05516 0.196631 0.0382 Uiso d 1
H H1c3 0.381489 0.063263 0.311217 0.0385 Uiso d 1
H H1c27 0.173088 0.751358 0.145086 0.0627 Uiso d 1
H H2c27 0.244155 0.826123 0.210386 0.0627 Uiso d 1
H H3c27 0.17904 0.852397 0.106143 0.0627 Uiso d 1
H H1c26 0.491602 0.623146 0.186539 0.0375 Uiso d 1
H H2c26 0.426691 0.640336 0.080888 0.0375 Uiso d 1
H H2c14a 0.966777 0.263037 0.652927 0.0457 Uiso d 0.60(3)
H H3c14a 0.891593 0.34681 0.623334 0.0457 Uiso d 0.60(3)
H H1c14a 0.86663 0.259632 0.675359 0.0457 Uiso d 0.60(3)
H H2c21 1.133871 0.147992 0.117237 0.0525 Uiso d 1
H H1c21 1.15616 0.044272 0.096234 0.0525 Uiso d 1
H H3c21 1.076653 0.102802 0.018269 0.0525 Uiso d 1
H H3c7a 0.267304 -0.030598 0.371623 0.0531 Uiso d 0.51(2)
H H2c7a 0.307886 -0.11943 0.434315 0.0531 Uiso d 0.51(2)
H H1c7a 0.336394 -0.019154 0.477602 0.0531 Uiso d 0.51(2)
H H1n1 0.7079(11) -0.1075(9) 0.3293(11) 0.0279 Uiso d 1
H H1n3 0.8260(12) -0.0839(9) 0.2769(10) 0.0275 Uiso d 1
H H1n2 0.6780(11) 0.1536(10) 0.2199(9) 0.0268 Uiso d 1
H H1n4 0.4265(12) 0.8015(11) 0.0179(8) 0.0304 Uiso d 1
H H2n4 0.4885(11) 0.8727(9) 0.0739(12) 0.0304 Uiso d 1
H H1c7b 0.301209 0.006831 0.423483 0.0531 Uiso d 0.49(2)
H H2c7b 0.270544 -0.091851 0.376878 0.0531 Uiso d 0.49(2)
H H3c7b 0.339832 -0.084163 0.483179 0.0531 Uiso d 0.49(2)
H H1c14b 0.90171 0.236416 0.680631 0.0457 Uiso d 0.40(3)
H H2c14b 0.963458 0.299248 0.634133 0.0457 Uiso d 0.40(3)
H H3c25b 0.859832 0.333815 0.636857 0.0457 Uiso d 0.40(3)

loop_
_atom_site_aniso_label
_atom_site_aniso_U_11
_atom_site_aniso_U_22
_atom_site_aniso_U_33
_atom_site_aniso_U_12
_atom_site_aniso_U_13
_atom_site_aniso_U_23
_atom_site_aniso_type_symbol
Cl1 0.0337(2) 0.02031(19) 0.01919(18) -0.00368(12) 0.00410(14) -0.00158(11) Cl
P1 0.02053(19) 0.0173(2) 0.01818(19) -0.00150(12) 0.00233(14) 0.00186(12) P
S1 0.0269(2) 0.0236(2) 0.0215(2) -0.00514(13) -0.00064(15) 0.00217(12) S
N1 0.0221(6) 0.0211(6) 0.0241(6) 0.0011(5) 0.0042(5) 0.0062(5) N
N3 0.0247(6) 0.0187(6) 0.0238(6) 0.0013(5) 0.0059(5) 0.0048(5) N
N2 0.0254(6) 0.0183(6) 0.0190(6) 0.0010(4) 0.0015(5) 0.0033(4) N
N4 0.0297(6) 0.0238(7) 0.0215(6) -0.0050(5) 0.0069(5) -0.0019(5) N
C10 0.0336(8) 0.0252(8) 0.0284(8) -0.0024(6) 0.0137(6) -0.0044(6) C
C1 0.0247(7) 0.0240(7) 0.0191(6) -0.0051(5) 0.0037(5) -0.0023(5) C
C16 0.0262(7) 0.0240(8) 0.0249(7) -0.0009(6) 0.0051(6) 0.0000(6) C
C15 0.0237(7) 0.0213(7) 0.0192(7) -0.0029(5) 0.0041(6) -0.0036(5) C
C6 0.0348(8) 0.0257(8) 0.0306(8) -0.0020(6) 0.0099(6) 0.0048(6) C
C20 0.0302(7) 0.0225(8) 0.0270(7) 0.0006(6) 0.0072(6) -0.0031(6) C
C13 0.0240(7) 0.0230(8) 0.0239(7) 0.0008(5) 0.0059(6) 0.0013(5) C
C8 0.0213(6) 0.0217(7) 0.0203(6) -0.0038(5) 0.0063(5) -0.0001(5) C
C11 0.0268(7) 0.0348(8) 0.0235(7) -0.0053(6) 0.0103(6) -0.0052(6) C
C17 0.0370(8) 0.0252(8) 0.0254(7) -0.0069(6) 0.0096(6) -0.0015(6) C
C5 0.0415(9) 0.0345(9) 0.0335(8) -0.0081(7) 0.0156(7) 0.0038(7) C
C22 0.0240(7) 0.0347(9) 0.0234(7) 0.0037(6) 0.0046(6) -0.0006(6) C
C4 0.0335(8) 0.0381(9) 0.0294(8) -0.0081(7) 0.0134(6) -0.0058(6) C
C12 0.0249(7) 0.0334(9) 0.0222(7) 0.0000(6) 0.0046(6) 0.0014(6) C
C18 0.0351(8) 0.0300(8) 0.0306(8) -0.0083(6) 0.0150(6) -0.0117(6) C
C24 0.0243(7) 0.0415(9) 0.0243(7) 0.0014(6) 0.0069(6) -0.0004(6) C
C9 0.0271(7) 0.0245(8) 0.0240(7) 0.0012(6) 0.0073(6) 0.0023(6) C
C2 0.0294(8) 0.0267(8) 0.0282(8) -0.0007(6) 0.0095(6) 0.0041(6) C
C23 0.0347(8) 0.0259(8) 0.0255(7) 0.0063(6) 0.0074(6) -0.0017(6) C
C25 0.0364(8) 0.0347(9) 0.0297(8) -0.0034(7) 0.0116(7) 0.0069(6) C
C19 0.0287(8) 0.0315(8) 0.0361(9) 0.0012(6) 0.0116(7) -0.0091(7) C
C3 0.0289(8) 0.0343(9) 0.0328(8) 0.0020(6) 0.0097(7) -0.0013(6) C
C27 0.0367(10) 0.0848(16) 0.0382(10) 0.0120(9) 0.0162(8) 0.0008(9) C
C26 0.0371(8) 0.0269(8) 0.0267(7) 0.0059(6) 0.0067(6) 0.0054(6) C
C14 0.0379(9) 0.0453(10) 0.0288(8) -0.0019(7) 0.0079(7) -0.0119(7) C
C21 0.0468(10) 0.0444(11) 0.0496(10) -0.0114(8) 0.0288(9) -0.0134(8) C
C7 0.0404(10) 0.0545(12) 0.0450(10) -0.0077(8) 0.0238(8) -0.0040(8) C

loop_
_atom_type_symbol
_atom_type_scat_dispersion_real
_atom_type_scat_dispersion_imag
_atom_type_scat_source
C 0.0181 0.0091 'International Tables Vol C tables 4.2.6.8 and 6.1.1.1'
H 0.0000 0.0000 'International Tables Vol C tables 4.2.6.8 and 6.1.1.1'
Cl 0.3639 0.7018 'International Tables Vol C tables 4.2.6.8 and 6.1.1.1'
N 0.0311 0.0180 'International Tables Vol C tables 4.2.6.8 and 6.1.1.1'
P 0.2955 0.4335 'International Tables Vol C tables 4.2.6.8 and 6.1.1.1'
S 0.3331 0.5567 'International Tables Vol C tables 4.2.6.8 and 6.1.1.1'

loop_
_exptl_crystal_face_index_h
_exptl_crystal_face_index_k
_exptl_crystal_face_index_l
_exptl_crystal_face_perp_dist
9 1 0 0.1064
-9 -1 0 0.1064
0 -9 2 0.1113
0 9 -2 0.1113
-3 0 10 0.0849
3 0 -10 0.0849
-4 7 6 0.1268
4 -7 -6 0.1268
-7 5 -2 0.1096
6 7 0 0.1218

loop_
_geom_angle_atom_site_label_1
_geom_angle_atom_site_label_2
_geom_angle_atom_site_label_3
_geom_angle_site_symmetry_1
_geom_angle_site_symmetry_3
_geom_angle
_geom_angle_publ_flag
N1 Cl1 N3 2_655 2_655 45.38(3) ?
N1 Cl1 N2 2_655 . 107.11(3) ?
N1 Cl1 N4 2_655 3_665 137.18(4) ?
N3 Cl1 N2 2_655 . 101.20(3) ?
N3 Cl1 N4 2_655 3_665 156.34(3) ?
N2 Cl1 N4 . 3_665 99.08(3) ?
S1 P1 N1 . . 117.55(4) y
S1 P1 N3 . . 115.54(5) y
S1 P1 N2 . . 107.06(4) y
N1 P1 N3 . . 97.91(6) y
N1 P1 N2 . . 107.83(7) y
N3 P1 N2 . . 110.58(6) y
Cl1 N1 P1 2_645 . 107.98(6) ?
Cl1 N1 C1 2_645 . 125.24(8) ?
Cl1 N1 H1n1 2_645 . 11.4(11) ?
P1 N1 C1 . . 126.73(9) y
P1 N1 H1n1 . . 118.7(12) ?
C1 N1 H1n1 . . 114.2(12) ?
Cl1 N3 P1 2_645 . 108.36(6) ?
Cl1 N3 C15 2_645 . 124.12(8) ?
Cl1 N3 H1n3 2_645 . 7.8(12) ?
P1 N3 C15 . . 127.52(9) y
P1 N3 H1n3 . . 116.1(12) ?
C15 N3 H1n3 . . 116.3(12) ?
Cl1 N2 P1 . . 120.76(5) ?
Cl1 N2 C8 . . 108.34(8) ?
Cl1 N2 H1n2 . . 12.9(10) ?
P1 N2 C8 . . 129.31(9) y
P1 N2 H1n2 . . 112.8(9) ?
C8 N2 H1n2 . . 117.7(9) ?
Cl1 N4 C22 3_665 . 103.21(8) ?
Cl1 N4 C23 3_665 . 103.86(7) ?
Cl1 N4 H1n4 3_665 . 10.2(11) ?
Cl1 N4 H2n4 3_665 . 118.1(12) ?
C22 N4 C23 . . 112.63(12) y
C22 N4 H1n4 . . 108.0(10) ?
C22 N4 H2n4 . . 107.1(9) ?
C23 N4 H1n4 . . 109.2(12) ?
C23 N4 H2n4 . . 111.8(11) ?
H1n4 N4 H2n4 . . 107.9(16) ?
C11 C10 C9 . . 121.00(14) ?
C11 C10 H1c10 . . 119.5 ?
C9 C10 H1c10 . . 119.5 ?
N1 C1 C6 . . 117.92(13) ?
N1 C1 C2 . . 123.27(14) ?
C6 C1 C2 . . 118.81(15) ?
C15 C16 C17 . . 119.44(14) ?
C15 C16 H1c16 . . 120.28 ?
C17 C16 H1c16 . . 120.28 ?
N3 C15 C16 . . 123.43(13) ?
N3 C15 C20 . . 117.69(13) ?
C16 C15 C20 . . 118.84(15) ?
C1 C6 C5 . . 120.31(14) ?
C1 C6 H1c6 . . 119.85 ?
C5 C6 H1c6 . . 119.85 ?
C15 C20 C19 . . 120.41(14) ?
C15 C20 H1c20 . . 119.79 ?
C19 C20 H1c20 . . 119.79 ?
C8 C13 C12 . . 119.49(14) ?
C8 C13 H1c13 . . 120.26 ?
C12 C13 H1c13 . . 120.26 ?
N2 C8 C13 . . 123.75(13) ?
N2 C8 C9 . . 117.29(11) ?
C13 C8 C9 . . 118.95(12) ?
C10 C11 C12 . . 117.81(13) ?
C10 C11 C14 . . 120.23(14) ?
C12 C11 C14 . . 121.95(13) ?
C16 C17 C18 . . 122.59(14) ?
C16 C17 H1c17 . . 118.71 ?
C18 C17 H1c17 . . 118.71 ?
C6 C5 C4 . . 122.05(16) ?
C6 C5 H1c5 . . 118.97 ?
C4 C5 H1c5 . . 118.97 ?
N4 C22 C26 . . 109.68(11) ?
N4 C22 H1c22 . . 109.47 ?
N4 C22 H2c22 . . 109.47 ?
C26 C22 H1c22 . . 109.47 ?
C26 C22 H2c22 . . 109.47 ?
H1c22 C22 H2c22 . . 109.26 ?
C5 C4 C3 . . 116.97(17) ?
C5 C4 C7 . . 121.45(16) ?
C3 C4 C7 . . 121.58(15) ?
C13 C12 C11 . . 122.13(12) ?
C13 C12 H1c12 . . 118.93 ?
C11 C12 H1c12 . . 118.93 ?
C17 C18 C19 . . 116.90(16) ?
C17 C18 C21 . . 121.66(14) ?
C19 C18 C21 . . 121.44(15) ?
C23 C24 C25 . . 110.11(12) ?
C23 C24 C27 . . 109.76(15) ?
C23 C24 H1c24 . . 109.5 ?
C25 C24 C27 . . 111.33(15) ?
C25 C24 H1c24 . . 107.86 ?
C27 C24 H1c24 . . 108.23 ?
C10 C9 C8 . . 120.61(12) ?
C10 C9 H1c9 . . 119.7 ?
C8 C9 H1c9 . . 119.7 ?
C1 C2 C3 . . 119.86(15) ?
C1 C2 H1c4 . . 120.07 ?
C3 C2 H1c4 . . 120.07 ?
N4 C23 C24 . . 110.81(13) ?
N4 C23 H1c23 . . 109.47 ?
N4 C23 H2c23 . . 109.47 ?
C24 C23 H1c23 . . 109.47 ?
C24 C23 H2c23 . . 109.47 ?
H1c23 C23 H2c23 . . 108.1 ?
C24 C25 C26 . . 111.54(14) ?
C24 C25 H1c25 . . 109.47 ?
C24 C25 H2c25 . . 109.47 ?
C26 C25 H1c25 . . 109.47 ?
C26 C25 H2c25 . . 109.47 ?
H1c25 C25 H2c25 . . 107.32 ?
C20 C19 C18 . . 121.82(15) ?
C20 C19 H1c19 . . 119.09 ?
C18 C19 H1c19 . . 119.09 ?
C4 C3 C2 . . 122.00(15) ?
C4 C3 H1c3 . . 119 ?
C2 C3 H1c3 . . 119 ?
C24 C27 H1c27 . . 109.47 ?
C24 C27 H2c27 . . 109.47 ?
C24 C27 H3c27 . . 109.47 ?
H1c27 C27 H2c27 . . 109.47 ?
H1c27 C27 H3c27 . . 109.47 ?
H2c27 C27 H3c27 . . 109.47 ?
C22 C26 C25 . . 110.45(13) ?
C22 C26 H1c26 . . 109.47 ?
C22 C26 H2c26 . . 109.47 ?
C25 C26 H1c26 . . 109.47 ?
C25 C26 H2c26 . . 109.47 ?
H1c26 C26 H2c26 . . 108.48 ?
C11 C14 H2c14a . . 109.47 ?
C11 C14 H3c14a . . 109.47 ?
C11 C14 H1c14a . . 109.47 ?
C11 C14 H1c14b . . 109.47 ?
C11 C14 H2c14b . . 109.47 ?
C11 C14 H3c25b . . 109.47 ?
H2c14a C14 H3c14a . . 109.47 ?
H2c14a C14 H1c14a . . 109.47 ?
H2c14a C14 H1c14b . . 76.84 ?
H2c14a C14 H2c14b . . 35.32 ?
H2c14a C14 H3c25b . . 135.26 ?
H3c14a C14 H1c14a . . 109.47 ?
H3c14a C14 H1c14b . . 135.26 ?
H3c14a C14 H2c14b . . 76.84 ?
H3c14a C14 H3c25b . . 35.32 ?
H1c14a C14 H1c14b . . 35.32 ?
H1c14a C14 H2c14b . . 135.26 ?
H1c14a C14 H3c25b . . 76.84 ?
H1c14b C14 H2c14b . . 109.47 ?
H1c14b C14 H3c25b . . 109.47 ?
H2c14b C14 H3c25b . . 109.47 ?
C18 C21 H2c21 . . 109.47 ?
C18 C21 H1c21 . . 109.47 ?
C18 C21 H3c21 . . 109.47 ?
H2c21 C21 H1c21 . . 109.47 ?
H2c21 C21 H3c21 . . 109.47 ?
H1c21 C21 H3c21 . . 109.47 ?
C4 C7 H3c7a . . 109.47 ?
C4 C7 H2c7a . . 109.47 ?
C4 C7 H1c7a . . 109.47 ?
C4 C7 H1c7b . . 109.47 ?
C4 C7 H2c7b . . 109.47 ?
C4 C7 H3c7b . . 109.47 ?
H3c7a C7 H2c7a . . 109.47 ?
H3c7a C7 H1c7a . . 109.47 ?
H3c7a C7 H1c7b . . 58.07 ?
H3c7a C7 H2c7b . . 54.43 ?
H3c7a C7 H3c7b . . 141.01 ?
H2c7a C7 H1c7a . . 109.47 ?
H2c7a C7 H1c7b . . 141.01 ?
H2c7a C7 H2c7b . . 58.07 ?
H2c7a C7 H3c7b . . 54.43 ?
H1c7a C7 H1c7b . . 54.43 ?
H1c7a C7 H2c7b . . 141.01 ?
H1c7a C7 H3c7b . . 58.07 ?
H1c7b C7 H2c7b . . 109.47 ?
H1c7b C7 H3c7b . . 109.47 ?
H2c7b C7 H3c7b . . 109.47 ?
C14 H2c14a H2c14b . . 72.34 ?
C14 H3c14a H3c25b . . 72.34 ?
C14 H1c14a H1c14b . . 72.34 ?
C7 H3c7a H1c7b . . 60.96 ?
C7 H3c7a H2c7b . . 62.79 ?
H1c7b H3c7a H2c7b . . 120 ?
C7 H2c7a H2c7b . . 60.96 ?
C7 H2c7a H3c7b . . 62.79 ?
H2c7b H2c7a H3c7b . . 120 ?
C7 H1c7a H1c7b . . 62.79 ?
C7 H1c7a H3c7b . . 60.96 ?
H1c7b H1c7a H3c7b . . 120 ?
C7 H1c7b H3c7a . . 60.96 ?
C7 H1c7b H1c7a . . 62.79 ?
H3c7a H1c7b H1c7a . . 120 ?
C7 H2c7b H3c7a . . 62.79 ?
C7 H2c7b H2c7a . . 60.97 ?
H3c7a H2c7b H2c7a . . 120 ?
C7 H3c7b H2c7a . . 62.79 ?
C7 H3c7b H1c7a . . 60.96 ?
H2c7a H3c7b H1c7a . . 120 ?
C14 H1c14b H1c14a . . 72.34 ?
C14 H2c14b H2c14a . . 72.34 ?
C14 H3c25b H3c14a . . 72.34 ?

loop_
_geom_bond_atom_site_label_1
_geom_bond_atom_site_label_2
_geom_bond_site_symmetry_2
_geom_bond_distance
_geom_bond_publ_flag
Cl1 N1 2_655 3.2365(12) ?
Cl1 N3 2_655 3.2266(12) ?
Cl1 N2 . 3.2296(12) ?
Cl1 N4 3_665 3.1848(12) ?
P1 S1 . 1.9524(4) y
P1 N1 . 1.6523(14) y
P1 N3 . 1.6536(13) y
P1 N2 . 1.6383(12) y
N1 C1 . 1.409(2) y
N1 H1n1 . 0.861(13) ?
N3 C15 . 1.410(2) y
N3 H1n3 . 0.857(13) ?
N2 C8 . 1.4171(16) y
N2 H1n2 . 0.854(13) ?
N4 C22 . 1.4926(18) y
N4 C23 . 1.488(2) y
N4 H1n4 . 0.878(12) ?
N4 H2n4 . 0.879(15) ?
C10 C11 . 1.3912(19) ?
C10 C9 . 1.387(2) ?
C10 H1c10 . 0.96 ?
C1 C6 . 1.392(2) ?
C1 C2 . 1.388(2) ?
C16 C15 . 1.398(2) ?
C16 C17 . 1.386(2) ?
C16 H1c16 . 0.96 ?
C15 C20 . 1.390(2) ?
C6 C5 . 1.382(3) ?
C6 H1c6 . 0.96 ?
C20 C19 . 1.387(3) ?
C20 H1c20 . 0.96 ?
C13 C8 . 1.3952(17) ?
C13 C12 . 1.3884(19) ?
C13 H1c13 . 0.96 ?
C8 C9 . 1.392(2) ?
C11 C12 . 1.386(2) ?
C11 C14 . 1.515(2) ?
C17 C18 . 1.391(2) ?
C17 H1c17 . 0.96 ?
C5 C4 . 1.387(2) ?
C5 H1c5 . 0.96 ?
C22 C26 . 1.509(2) ?
C22 H1c22 . 0.96 ?
C22 H2c22 . 0.96 ?
C4 C3 . 1.391(2) ?
C4 C7 . 1.506(3) ?
C12 H1c12 . 0.96 ?
C18 C19 . 1.389(2) ?
C18 C21 . 1.511(3) ?
C24 C23 . 1.519(2) ?
C24 C25 . 1.527(2) ?
C24 C27 . 1.521(3) ?
C24 H1c24 . 0.96 ?
C9 H1c9 . 0.96 ?
C2 C3 . 1.392(3) ?
C2 H1c4 . 0.96 ?
C23 H1c23 . 0.96 ?
C23 H2c23 . 0.96 ?
C25 C26 . 1.523(3) ?
C25 H1c25 . 0.96 ?
C25 H2c25 . 0.96 ?
C19 H1c19 . 0.96 ?
C3 H1c3 . 0.96 ?
C27 H1c27 . 0.96 ?
C27 H2c27 . 0.96 ?
C27 H3c27 . 0.96 ?
C26 H1c26 . 0.96 ?
C26 H2c26 . 0.96 ?
C14 H2c14a . 0.96 ?
C14 H3c14a . 0.96 ?
C14 H1c14a . 0.96 ?
C14 H1c14b . 0.96 ?
C14 H2c14b . 0.96 ?
C14 H3c25b . 0.96 ?
C21 H2c21 . 0.96 ?
C21 H1c21 . 0.96 ?
C21 H3c21 . 0.96 ?
C7 H3c7a . 0.96 ?
C7 H2c7a . 0.96 ?
C7 H1c7a . 0.96 ?
C7 H1c7b . 0.96 ?
C7 H2c7b . 0.96 ?
C7 H3c7b . 0.96 ?
H2c14a H2c14b . 0.5824 ?
H3c14a H3c25b . 0.5824 ?
H1c14a H1c14b . 0.5824 ?
H3c7a H1c7b . 0.9319 ?
H3c7a H2c7b . 0.8781 ?
H2c7a H2c7b . 0.9319 ?
H2c7a H3c7b . 0.878 ?
H1c7a H1c7b . 0.878 ?
H1c7a H3c7b . 0.9319 ?

loop_
_geom_hbond_atom_site_label_D
_geom_hbond_atom_site_label_H
_geom_hbond_atom_site_label_A
_geom_hbond_site_symmetry_A
_geom_hbond_distance_DH
_geom_hbond_distance_HA
_geom_hbond_distance_DA
_geom_hbond_angle_DHA
_geom_hbond_publ_flag
N1 H1n1 Cl1 2_645 0.861(14) 2.399(15) 3.2365(13) 164.5(14) y
N3 H1n3 Cl1 2_645 0.857(13) 2.381(13) 3.2267(12) 169.4(16) y
N2 H1n2 Cl1 . 0.854(14) 2.405(14) 3.2298(12) 162.6(14) y
N4 H1n4 Cl1 3_665 0.879(12) 2.325(13) 3.1848(12) 165.9(15) y
N4 H2n4 S1 1_565 0.880(15) 2.449(14) 3.3211(14) 171.2(15) y
